data_7104615
loop_
_publ_author_name
'Uhl, Werner'
'Halvagar, Mohammad Reza'
'Layh, Marcus'

_publ_section_title
;
 A heterocyclic organogallium peroxide with two dialkylgallium groups
 bridged by a peroxide dianion.
;
_journal_issue 28
_journal_name_full 'Chemical communications (Cambridge, England)'
_journal_page_first 4269
_journal_page_last 4271
_journal_paper_doi 10.1039/b906392g
_journal_volume 34
_journal_year 2009
_chemical_formula_sum 'C34 H89 Ga2 Li N2 O3 Si8'
_chemical_formula_weight 945.17
_chemical_name_systematic
;
?
;
_space_group_IT_number 9
_symmetry_cell_setting monoclinic
_symmetry_space_group_name_Hall 'C -2yc'
_symmetry_space_group_name_H-M 'C 1 c 1'
_atom_sites_solution_hydrogens geom
_atom_sites_solution_primary direct
_atom_sites_solution_secondary difmap
_audit_creation_method SHELXL-97
_cell_angle_alpha 90.00
_cell_angle_beta 116.71(3)
_cell_angle_gamma 90.00
_cell_formula_units_Z 4
_cell_length_a 22.537(5)
_cell_length_b 11.602(2)
_cell_length_c 22.586(5)
_cell_measurement_reflns_used 4428
_cell_measurement_temperature 153(2)
_cell_measurement_theta_max 25.750
_cell_measurement_theta_min 2.458
_cell_volume 5275.5(18)
_computing_cell_refinement 'Bruker SAINT'
_computing_data_collection 'Bruker SMART'
_computing_data_reduction 'Bruker SHELXTL'
_computing_molecular_graphics 'Bruker SHELXTL'
_computing_publication_material 'Bruker SHELXTL'
_computing_structure_refinement 'SHELXL-97 (Sheldrick, 1997)'
_computing_structure_solution 'SHELXS-97 (Sheldrick, 1990)'
_diffrn_ambient_temperature 153(2)
_diffrn_measured_fraction_theta_full 0.929
_diffrn_measured_fraction_theta_max 0.929
_diffrn_measurement_device_type 'CCD area detector'
_diffrn_measurement_method 'omega scans'
_diffrn_radiation_monochromator graphite
_diffrn_radiation_source 'rotating anode'
_diffrn_radiation_type MoK\a
_diffrn_radiation_wavelength 0.71073
_diffrn_reflns_av_R_equivalents 0.0546
_diffrn_reflns_av_sigmaI/netI 0.0976
_diffrn_reflns_limit_h_max 31
_diffrn_reflns_limit_h_min -32
_diffrn_reflns_limit_k_max 16
_diffrn_reflns_limit_k_min -16
_diffrn_reflns_limit_l_max 32
_diffrn_reflns_limit_l_min -32
_diffrn_reflns_number 30166
_diffrn_reflns_theta_full 31.40
_diffrn_reflns_theta_max 31.40
_diffrn_reflns_theta_min 2.02
_exptl_absorpt_coefficient_mu 1.233
_exptl_absorpt_correction_T_max 0.9523
_exptl_absorpt_correction_T_min 0.8561
_exptl_absorpt_correction_type empirical
_exptl_absorpt_process_details SADABS
_exptl_crystal_density_diffrn 1.190
_exptl_crystal_density_method 'not measured'
_exptl_crystal_F_000 2032
_exptl_crystal_size_max 0.13
_exptl_crystal_size_mid 0.11
_exptl_crystal_size_min 0.04
_refine_diff_density_max 1.373
_refine_diff_density_min -0.829
_refine_diff_density_rms 0.118
_refine_ls_abs_structure_details 'Flack H D (1983), Acta Cryst. A39, 876-881'
_refine_ls_abs_structure_Flack 0.00(3)
_refine_ls_extinction_method none
_refine_ls_goodness_of_fit_ref 1.069
_refine_ls_hydrogen_treatment constr
_refine_ls_matrix_type full
_refine_ls_number_parameters 553
_refine_ls_number_reflns 15235
_refine_ls_number_restraints 333
_refine_ls_restrained_S_all 1.083
_refine_ls_R_factor_all 0.1305
_refine_ls_R_factor_gt 0.0797
_refine_ls_shift/su_max 0.007
_refine_ls_shift/su_mean 0.000
_refine_ls_structure_factor_coef Fsqd
_refine_ls_weighting_details 'calc w=1/[\s^2^(Fo^2^)+(0.1000P)^2^+0.0000P] where P=(Fo^2^+2Fc^2^)/3'
_refine_ls_weighting_scheme calc
_refine_ls_wR_factor_gt 0.1786
_refine_ls_wR_factor_ref 0.2039
_reflns_number_gt 9638
_reflns_number_total 15235
_reflns_threshold_expression >2sigma(I)
_cod_data_source_file b906392g.txt
_cod_data_source_block sad1
_cod_original_sg_symbol_H-M Cc
_cod_database_code 7104615

loop_
_symmetry_equiv_pos_as_xyz
'x, y, z'
'x, -y, z+1/2'
'x+1/2, y+1/2, z'
'x+1/2, -y+1/2, z+1/2'

loop_
_atom_site_label
_atom_site_type_symbol
_atom_site_fract_x
_atom_site_fract_y
_atom_site_fract_z
_atom_site_U_iso_or_equiv
_atom_site_adp_type
_atom_site_occupancy
_atom_site_symmetry_multiplicity
_atom_site_calc_flag
_atom_site_refinement_flags
_atom_site_disorder_assembly
_atom_site_disorder_group
Ga1 Ga 0.14161(3) 0.51454(6) 0.98035(3) 0.03253(18) Uani 1 1 d . C .
C1 C 0.1791(3) 0.6422(6) 0.9486(3) 0.0370(15) Uani 1 1 d . . .
H1 H 0.2282 0.6323 0.9754 0.044 Uiso 1 1 calc R . .
Si11 Si 0.16453(13) 0.79316(19) 0.96737(13) 0.0606(7) Uani 1 1 d . . .
C111 C 0.1529(5) 0.8087(8) 1.0454(5) 0.069(3) Uani 1 1 d . . .
H11A H 0.1369 0.8865 1.0473 0.104 Uiso 1 1 calc R . .
H11B H 0.1954 0.7955 1.0845 0.104 Uiso 1 1 calc R . .
H11C H 0.1203 0.7520 1.0446 0.104 Uiso 1 1 calc R . .
C112 C 0.2378(7) 0.8793(9) 0.9792(8) 0.120(5) Uani 1 1 d . . .
H11D H 0.2373 0.8931 0.9361 0.180 Uiso 1 1 calc R . .
H11E H 0.2783 0.8374 1.0080 0.180 Uiso 1 1 calc R . .
H11F H 0.2368 0.9533 0.9997 0.180 Uiso 1 1 calc R . .
C113 C 0.0844(6) 0.8541(10) 0.9010(5) 0.089(4) Uani 1 1 d . . .
H11G H 0.0902 0.8730 0.8616 0.134 Uiso 1 1 calc R . .
H11H H 0.0725 0.9241 0.9176 0.134 Uiso 1 1 calc R . .
H11I H 0.0489 0.7970 0.8893 0.134 Uiso 1 1 calc R . .
Si12 Si 0.16594(13) 0.6212(2) 0.86158(12) 0.0585(7) Uani 1 1 d . . .
C121 C 0.2051(6) 0.7347(11) 0.8344(7) 0.101(4) Uani 1 1 d . . .
H12A H 0.2478 0.7561 0.8713 0.152 Uiso 1 1 calc R . .
H12B H 0.1760 0.8024 0.8202 0.152 Uiso 1 1 calc R . .
H12C H 0.2123 0.7063 0.7973 0.152 Uiso 1 1 calc R . .
C122 C 0.0769(6) 0.6265(14) 0.7994(5) 0.109(5) Uani 1 1 d . . .
H12D H 0.0706 0.5816 0.7602 0.164 Uiso 1 1 calc R . .
H12E H 0.0639 0.7068 0.7865 0.164 Uiso 1 1 calc R . .
H12F H 0.0494 0.5941 0.8188 0.164 Uiso 1 1 calc R . .
C123 C 0.2108(8) 0.4813(11) 0.8571(7) 0.102(5) Uani 1 1 d . . .
H12G H 0.2431 0.4587 0.9019 0.152 Uiso 1 1 calc R . .
H12H H 0.2338 0.4949 0.8299 0.152 Uiso 1 1 calc R . .
H12I H 0.1781 0.4196 0.8373 0.152 Uiso 1 1 calc R . .
C2 C 0.1953(3) 0.4120(5) 1.0564(3) 0.0309(13) Uani 1 1 d D . .
H2 H 0.1610 0.3756 1.0670 0.037 Uiso 1 1 calc R . .
Si21 Si 0.23609(10) 0.28584(17) 1.03949(10) 0.0388(4) Uani 1 1 d D . .
C211 C 0.3190(4) 0.3214(8) 1.0466(5) 0.065(3) Uani 1 1 d D . .
H21A H 0.3491 0.3408 1.0928 0.097 Uiso 1 1 calc R . .
H21B H 0.3153 0.3875 1.0181 0.097 Uiso 1 1 calc R . .
H21C H 0.3366 0.2549 1.0328 0.097 Uiso 1 1 calc R . .
C212 C 0.2459(5) 0.1628(6) 1.0975(4) 0.059(2) Uani 1 1 d D . .
H21D H 0.2019 0.1347 1.0897 0.089 Uiso 1 1 calc R . .
H21E H 0.2701 0.1894 1.1435 0.089 Uiso 1 1 calc R . .
H21F H 0.2707 0.1002 1.0897 0.089 Uiso 1 1 calc R . .
C213 C 0.1852(4) 0.2207(7) 0.9550(3) 0.051(2) Uani 1 1 d D . .
H21G H 0.1816 0.2760 0.9207 0.077 Uiso 1 1 calc R . .
H21H H 0.1407 0.2020 0.9498 0.077 Uiso 1 1 calc R . .
H21I H 0.2068 0.1502 0.9506 0.077 Uiso 1 1 calc R . .
Si22 Si 0.24971(9) 0.49196(16) 1.13529(9) 0.0317(4) Uani 1 1 d . . .
C221 C 0.3073(4) 0.5934(7) 1.1222(5) 0.057(2) Uani 1 1 d . . .
H22A H 0.3382 0.6269 1.1648 0.085 Uiso 1 1 calc R . .
H22B H 0.2815 0.6550 1.0919 0.085 Uiso 1 1 calc R . .
H22C H 0.3323 0.5513 1.1031 0.085 Uiso 1 1 calc R . .
C222 C 0.3038(4) 0.3941(7) 1.2049(4) 0.0487(18) Uani 1 1 d . . .
H22D H 0.2760 0.3475 1.2188 0.073 Uiso 1 1 calc R . .
H22E H 0.3346 0.4404 1.2424 0.073 Uiso 1 1 calc R . .
H22F H 0.3290 0.3432 1.1899 0.073 Uiso 1 1 calc R . .
C223 C 0.1987(4) 0.5765(8) 1.1668(4) 0.055(2) Uani 1 1 d . . .
H22G H 0.1644 0.6199 1.1301 0.083 Uiso 1 1 calc R . .
H22H H 0.2275 0.6302 1.2012 0.083 Uiso 1 1 calc R . .
H22I H 0.1776 0.5236 1.1854 0.083 Uiso 1 1 calc R . .
Ga2 Ga -0.01280(3) 0.45632(7) 0.93816(3) 0.03707(19) Uani 1 1 d . C .
C3 C -0.0475(4) 0.3486(6) 0.9831(3) 0.0453(18) Uani 1 1 d D . .
H3 H -0.0960 0.3662 0.9649 0.054 Uiso 1 1 calc R A 3
Si31 Si -0.04244(12) 0.1918(2) 0.96634(12) 0.0580(7) Uani 1 1 d D B .
C311 C -0.044(2) 0.171(2) 0.8835(9) 0.123(16) Uani 0.50(4) 1 d PDU B 1
H31A H -0.0845 0.2035 0.8498 0.147 Uiso 0.50(4) 1 calc PR B 1
H31B H -0.0426 0.0903 0.8753 0.147 Uiso 0.50(4) 1 calc PR B 1
H31C H -0.0067 0.2091 0.8829 0.147 Uiso 0.50(4) 1 calc PR B 1
C312 C 0.0382(8) 0.129(2) 1.0260(10) 0.085(9) Uani 0.50(4) 1 d PDU B 1
H31D H 0.0394 0.0490 1.0164 0.102 Uiso 0.50(4) 1 calc PR B 1
H31E H 0.0432 0.1380 1.0702 0.102 Uiso 0.50(4) 1 calc PR B 1
H31F H 0.0737 0.1688 1.0221 0.102 Uiso 0.50(4) 1 calc PR B 1
C313 C -0.1096(11) 0.099(2) 0.967(2) 0.19(3) Uani 0.50(4) 1 d PDU B 1
H31G H -0.1521 0.1304 0.9378 0.230 Uiso 0.50(4) 1 calc PR B 1
H31H H -0.1056 0.0959 1.0115 0.230 Uiso 0.50(4) 1 calc PR B 1
H31I H -0.1057 0.0224 0.9532 0.230 Uiso 0.50(4) 1 calc PR B 1
C31A C -0.0785(15) 0.163(2) 0.8762(7) 0.074(9) Uani 0.50(4) 1 d PDU B 2
H31J H -0.1219 0.1966 0.8544 0.089 Uiso 0.50(4) 1 calc PR B 2
H31K H -0.0817 0.0811 0.8688 0.089 Uiso 0.50(4) 1 calc PR B 2
H31L H -0.0505 0.1958 0.8588 0.089 Uiso 0.50(4) 1 calc PR B 2
C31B C 0.0401(8) 0.125(2) 1.0042(15) 0.077(9) Uani 0.50(4) 1 d PDU B 2
H31M H 0.0362 0.0447 0.9922 0.092 Uiso 0.50(4) 1 calc PR B 2
H31N H 0.0591 0.1316 1.0515 0.092 Uiso 0.50(4) 1 calc PR B 2
H31O H 0.0683 0.1628 0.9886 0.092 Uiso 0.50(4) 1 calc PR B 2
C31C C -0.0936(14) 0.1025(19) 0.9980(15) 0.091(11) Uani 0.50(4) 1 d PDU B 2
H31P H -0.1380 0.1325 0.9799 0.109 Uiso 0.50(4) 1 calc PR B 2
H31Q H -0.0737 0.1064 1.0455 0.109 Uiso 0.50(4) 1 calc PR B 2
H31R H -0.0949 0.0237 0.9844 0.109 Uiso 0.50(4) 1 calc PR B 2
Si32 Si -0.0112(4) 0.3629(6) 1.0800(4) 0.0381(18) Uani 0.407(13) 1 d PDU C 3
C321 C -0.0669(12) 0.306(3) 1.1130(11) 0.091(10) Uani 0.407(13) 1 d PDU C 3
H32A H -0.0749 0.2256 1.1025 0.109 Uiso 0.407(13) 1 calc PR C 3
H32B H -0.1083 0.3471 1.0934 0.109 Uiso 0.407(13) 1 calc PR C 3
H32C H -0.0466 0.3160 1.1602 0.109 Uiso 0.407(13) 1 calc PR C 3
C322 C -0.0012(12) 0.5193(12) 1.1031(9) 0.067(6) Uani 0.407(13) 1 d PDU C 3
H32D H 0.0300 0.5538 1.0904 0.080 Uiso 0.407(13) 1 calc PR C 3
H32E H 0.0147 0.5268 1.1501 0.080 Uiso 0.407(13) 1 calc PR C 3
H32F H -0.0434 0.5575 1.0806 0.080 Uiso 0.407(13) 1 calc PR C 3
C323 C 0.0722(7) 0.2960(18) 1.1289(9) 0.063(6) Uani 0.407(13) 1 d PDU C 3
H32G H 0.1034 0.3287 1.1154 0.076 Uiso 0.407(13) 1 calc PR C 3
H32H H 0.0693 0.2143 1.1211 0.076 Uiso 0.407(13) 1 calc PR C 3
H32I H 0.0869 0.3105 1.1752 0.076 Uiso 0.407(13) 1 calc PR C 3
Si3A Si -0.0382(3) 0.3905(7) 1.0645(3) 0.0566(17) Uani 0.593(13) 1 d PDU C 4
C3A1 C -0.0676(13) 0.2776(19) 1.1048(13) 0.124(10) Uani 0.593(13) 1 d PDU C 4
H3A1 H -0.0624 0.3053 1.1469 0.149 Uiso 0.593(13) 1 calc PR C 4
H3A2 H -0.0418 0.2087 1.1113 0.149 Uiso 0.593(13) 1 calc PR C 4
H3A3 H -0.1136 0.2609 1.0769 0.149 Uiso 0.593(13) 1 calc PR C 4
C3A2 C -0.0808(9) 0.5233(11) 1.0662(9) 0.075(5) Uani 0.593(13) 1 d PDU C 4
H3A4 H -0.0734 0.5386 1.1108 0.090 Uiso 0.593(13) 1 calc PR C 4
H3A5 H -0.1275 0.5151 1.0381 0.090 Uiso 0.593(13) 1 calc PR C 4
H3A6 H -0.0638 0.5861 1.0507 0.090 Uiso 0.593(13) 1 calc PR C 4
C3A3 C 0.0539(6) 0.414(2) 1.1211(7) 0.110(8) Uani 0.593(13) 1 d PDU C 4
H3A7 H 0.0599 0.4368 1.1642 0.132 Uiso 0.593(13) 1 calc PR C 4
H3A8 H 0.0707 0.4728 1.1028 0.132 Uiso 0.593(13) 1 calc PR C 4
H3A9 H 0.0776 0.3432 1.1247 0.132 Uiso 0.593(13) 1 calc PR C 4
C4 C -0.0661(3) 0.5687(5) 0.8654(3) 0.0295(13) Uani 1 1 d D . .
H4 H -0.0317 0.6067 0.8556 0.035 Uiso 1 1 calc R C .
Si41 Si -0.12199(9) 0.50316(15) 0.78605(9) 0.0294(4) Uani 1 1 d . C .
C411 C -0.0752(4) 0.4066(7) 0.7559(4) 0.0436(18) Uani 1 1 d . . .
H41A H -0.0601 0.3382 0.7843 0.065 Uiso 1 1 calc R C .
H41B H -0.0367 0.4479 0.7573 0.065 Uiso 1 1 calc R . .
H41C H -0.1042 0.3829 0.7102 0.065 Uiso 1 1 calc R . .
C412 C -0.1631(7) 0.6082(9) 0.7158(4) 0.106(5) Uani 1 1 d . . .
H41D H -0.1291 0.6539 0.7108 0.159 Uiso 1 1 calc R C .
H41E H -0.1923 0.6596 0.7253 0.159 Uiso 1 1 calc R . .
H41F H -0.1894 0.5659 0.6747 0.159 Uiso 1 1 calc R . .
C413 C -0.1862(4) 0.4135(8) 0.7941(5) 0.066(3) Uani 1 1 d . . .
H41G H -0.2014 0.4522 0.8233 0.099 Uiso 1 1 calc R C .
H41H H -0.1673 0.3383 0.8128 0.099 Uiso 1 1 calc R . .
H41I H -0.2239 0.4026 0.7502 0.099 Uiso 1 1 calc R . .
Si42 Si -0.10377(12) 0.6929(3) 0.89046(13) 0.0765(10) Uani 1 1 d D C .
C421 C -0.0485(10) 0.753(2) 0.9734(9) 0.032(4) Uani 0.42(3) 1 d PDU C 5
H42A H -0.0048 0.7641 0.9770 0.038 Uiso 0.42(3) 1 calc PR C 5
H42B H -0.0464 0.7004 1.0071 0.038 Uiso 0.42(3) 1 calc PR C 5
H42C H -0.0659 0.8256 0.9790 0.038 Uiso 0.42(3) 1 calc PR C 5
C422 C -0.1874(6) 0.6706(15) 0.8825(9) 0.032(4) Uani 0.42(3) 1 d PDU C 5
H42D H -0.2160 0.6436 0.8387 0.038 Uiso 0.42(3) 1 calc PR C 5
H42E H -0.2041 0.7421 0.8903 0.038 Uiso 0.42(3) 1 calc PR C 5
H42F H -0.1858 0.6145 0.9145 0.038 Uiso 0.42(3) 1 calc PR C 5
C423 C -0.1121(8) 0.8232(11) 0.8323(8) 0.040(6) Uani 0.42(3) 1 d PDU C 5
H42G H -0.0695 0.8399 0.8342 0.048 Uiso 0.42(3) 1 calc PR C 5
H42H H -0.1277 0.8895 0.8464 0.048 Uiso 0.42(3) 1 calc PR C 5
H42I H -0.1430 0.8041 0.7876 0.048 Uiso 0.42(3) 1 calc PR C 5
C42A C -0.0438(10) 0.765(2) 0.9679(9) 0.064(7) Uani 0.58(3) 1 d PDU C 6
H42J H -0.0655 0.8270 0.9783 0.077 Uiso 0.58(3) 1 calc PR C 6
H42K H -0.0071 0.7938 0.9619 0.077 Uiso 0.58(3) 1 calc PR C 6
H42L H -0.0280 0.7098 1.0036 0.077 Uiso 0.58(3) 1 calc PR C 6
C42B C -0.1692(12) 0.628(2) 0.9112(16) 0.186(19) Uani 0.58(3) 1 d PDU C 6
H42M H -0.2009 0.5864 0.8735 0.223 Uiso 0.58(3) 1 calc PR C 6
H42N H -0.1914 0.6884 0.9225 0.223 Uiso 0.58(3) 1 calc PR C 6
H42O H -0.1484 0.5764 0.9481 0.223 Uiso 0.58(3) 1 calc PR C 6
C42C C -0.1459(19) 0.805(2) 0.8269(9) 0.26(3) Uani 0.58(3) 1 d PDU C 6
H42P H -0.1765 0.7687 0.7863 0.308 Uiso 0.58(3) 1 calc PR C 6
H42Q H -0.1134 0.8475 0.8194 0.308 Uiso 0.58(3) 1 calc PR C 6
H42R H -0.1696 0.8561 0.8420 0.308 Uiso 0.58(3) 1 calc PR C 6
O1 O 0.0852(2) 0.4334(5) 0.8992(2) 0.0485(12) Uani 1 1 d . C .
O2 O 0.0425(2) 0.3544(4) 0.9146(2) 0.0426(11) Uani 1 1 d . . .
O3 O 0.0645(2) 0.5451(4) 0.9941(2) 0.0391(10) Uani 1 1 d . . .
N1 N 0.0635(4) 0.1900(6) 0.7746(4) 0.0571(17) Uani 1 1 d . . .
N2 N 0.0549(4) 0.0537(8) 0.6799(4) 0.081(3) Uani 1 1 d . C .
CN1 C 0.0464(8) 0.2509(12) 0.7111(7) 0.121(6) Uani 1 1 d . C .
HN1A H 0.0037 0.2918 0.6975 0.145 Uiso 1 1 calc R . .
HN1B H 0.0809 0.3097 0.7185 0.145 Uiso 1 1 calc R . .
CN2 C 0.0408(9) 0.1754(12) 0.6570(5) 0.142(7) Uani 1 1 d . . .
HN2A H 0.0726 0.2006 0.6404 0.171 Uiso 1 1 calc R C .
HN2B H -0.0046 0.1810 0.6201 0.171 Uiso 1 1 calc R . .
CN3 C 0.1258(6) 0.1246(13) 0.7922(6) 0.109(5) Uani 1 1 d . C .
HN3A H 0.1356 0.0754 0.8314 0.131 Uiso 1 1 calc R . .
HN3B H 0.1633 0.1788 0.8035 0.131 Uiso 1 1 calc R . .
CN4 C 0.1178(7) 0.0497(15) 0.7336(8) 0.159(9) Uani 1 1 d . . .
HN4A H 0.1509 0.0744 0.7186 0.190 Uiso 1 1 calc R C .
HN4B H 0.1279 -0.0311 0.7489 0.190 Uiso 1 1 calc R . .
CN5 C 0.0125(6) 0.1035(10) 0.7605(7) 0.100(4) Uani 1 1 d . C .
HN5A H -0.0307 0.1412 0.7491 0.121 Uiso 1 1 calc R . .
HN5B H 0.0239 0.0544 0.8000 0.121 Uiso 1 1 calc R . .
CN6 C 0.0078(7) 0.0288(12) 0.7014(7) 0.115(5) Uani 1 1 d . . .
HN6A H 0.0121 -0.0534 0.7146 0.139 Uiso 1 1 calc R C .
HN6B H -0.0369 0.0393 0.6638 0.139 Uiso 1 1 calc R . .
Li Li 0.0648(9) 0.2996(16) 0.8513(10) 0.086(6) Uani 1 1 d . C .
H03 H 0.0532 0.6127 0.9891 0.080 Uiso 1 1 d . . .

loop_
_atom_site_aniso_label
_atom_site_aniso_U_11
_atom_site_aniso_U_22
_atom_site_aniso_U_33
_atom_site_aniso_U_23
_atom_site_aniso_U_13
_atom_site_aniso_U_12
Ga1 0.0208(3) 0.0421(4) 0.0303(4) 0.0117(3) 0.0076(3) -0.0002(3)
C1 0.028(3) 0.039(3) 0.030(3) 0.001(3) 0.001(3) -0.009(3)
Si11 0.0648(15) 0.0320(10) 0.0648(16) 0.0084(10) 0.0111(12) 0.0038(10)
C111 0.084(7) 0.048(5) 0.072(6) 0.003(4) 0.033(5) 0.015(4)
C112 0.130(11) 0.049(6) 0.154(13) -0.010(7) 0.040(10) -0.032(7)
C113 0.113(10) 0.086(7) 0.074(8) 0.032(6) 0.047(7) 0.047(7)
Si12 0.0646(16) 0.0764(16) 0.0470(14) 0.0036(12) 0.0362(13) -0.0182(12)
C121 0.108(9) 0.110(9) 0.112(9) 0.060(8) 0.074(8) 0.006(7)
C122 0.092(9) 0.177(14) 0.042(6) 0.017(7) 0.014(6) -0.038(9)
C123 0.151(13) 0.112(10) 0.088(9) -0.029(7) 0.095(9) -0.032(8)
C2 0.028(3) 0.028(3) 0.026(3) -0.002(3) 0.002(2) 0.002(3)
Si21 0.0311(10) 0.0399(10) 0.0335(10) -0.0051(8) 0.0040(8) 0.0022(8)
C211 0.045(5) 0.070(6) 0.077(7) -0.023(5) 0.025(5) 0.008(4)
C212 0.076(6) 0.036(4) 0.044(5) 0.015(3) 0.007(4) 0.007(4)
C213 0.052(5) 0.049(4) 0.032(4) -0.010(3) 0.000(3) 0.006(3)
Si22 0.0282(9) 0.0311(9) 0.0291(9) -0.0002(8) 0.0070(8) 0.0027(7)
C221 0.055(5) 0.046(4) 0.062(5) -0.015(4) 0.020(4) -0.015(4)
C222 0.041(4) 0.056(4) 0.033(4) -0.005(3) 0.002(3) 0.003(3)
C223 0.053(5) 0.070(5) 0.044(5) -0.010(4) 0.022(4) 0.004(4)
Ga2 0.0209(3) 0.0567(5) 0.0313(4) 0.0039(3) 0.0097(3) 0.0002(3)
C3 0.045(4) 0.047(4) 0.050(5) -0.011(3) 0.027(4) -0.006(3)
Si31 0.0543(14) 0.0432(12) 0.0526(14) -0.0007(10) 0.0030(11) 0.0062(10)
C311 0.19(4) 0.038(13) 0.047(13) -0.029(10) -0.033(17) 0.039(17)
C312 0.047(10) 0.19(3) 0.032(11) 0.064(13) 0.033(9) 0.051(12)
C313 0.039(12) 0.039(14) 0.37(6) 0.00(2) -0.02(2) -0.011(10)
C31A 0.10(2) 0.063(13) 0.057(14) -0.028(11) 0.036(15) -0.043(14)
C31B 0.057(12) 0.130(19) 0.053(15) 0.067(14) 0.034(11) 0.038(11)
C31C 0.09(2) 0.067(15) 0.14(2) -0.052(16) 0.08(2) -0.050(14)
Si32 0.039(4) 0.046(3) 0.040(4) -0.007(3) 0.027(3) -0.017(3)
C321 0.062(12) 0.17(2) 0.054(15) -0.055(16) 0.043(12) -0.078(16)
C322 0.108(18) 0.067(8) 0.032(10) -0.019(8) 0.036(11) 0.000(9)
C323 0.046(8) 0.076(13) 0.060(13) -0.020(11) 0.018(9) -0.015(8)
Si3A 0.040(3) 0.105(5) 0.032(3) -0.001(3) 0.022(2) -0.024(3)
C3A1 0.16(2) 0.130(15) 0.14(2) 0.068(17) 0.116(18) 0.014(15)
C3A2 0.092(12) 0.079(9) 0.069(12) -0.026(8) 0.050(10) -0.029(7)
C3A3 0.050(8) 0.23(3) 0.028(8) -0.040(12) -0.005(7) -0.022(10)
C4 0.018(3) 0.044(4) 0.033(3) -0.004(3) 0.017(3) -0.002(2)
Si41 0.0296(9) 0.0270(8) 0.0280(9) 0.0011(7) 0.0099(8) 0.0037(7)
C411 0.036(4) 0.068(5) 0.032(4) -0.007(3) 0.020(3) 0.005(3)
C412 0.199(14) 0.059(6) 0.032(5) 0.012(4) 0.027(7) 0.051(7)
C413 0.045(5) 0.082(6) 0.079(6) -0.043(5) 0.035(5) -0.031(4)
Si42 0.0357(12) 0.098(2) 0.0604(15) -0.0479(15) -0.0102(11) 0.0293(12)
C421 0.016(6) 0.041(8) 0.033(8) -0.011(6) 0.006(5) 0.010(5)
C422 0.016(6) 0.041(8) 0.033(8) -0.011(6) 0.006(5) 0.010(5)
C423 0.020(7) 0.012(7) 0.048(11) 0.002(6) -0.020(7) 0.003(6)
C42A 0.079(15) 0.057(12) 0.064(13) -0.017(10) 0.038(11) -0.002(9)
C42B 0.042(12) 0.27(4) 0.23(4) -0.19(3) 0.049(19) -0.021(18)
C42C 0.23(4) 0.27(4) 0.096(18) -0.11(2) -0.08(2) 0.21(3)
O1 0.034(3) 0.054(3) 0.041(3) 0.001(2) 0.001(2) -0.001(2)
O2 0.031(2) 0.060(3) 0.038(3) 0.002(2) 0.018(2) 0.003(2)
O3 0.023(2) 0.053(3) 0.038(2) 0.003(2) 0.0108(19) -0.0024(19)
N1 0.057(4) 0.048(4) 0.064(5) 0.000(3) 0.026(4) 0.007(3)
N2 0.074(5) 0.108(7) 0.050(4) -0.018(5) 0.017(4) 0.028(5)
CN1 0.180(16) 0.114(10) 0.082(8) 0.034(8) 0.069(10) 0.058(10)
CN2 0.238(19) 0.129(11) 0.040(6) 0.019(7) 0.045(9) 0.109(12)
CN3 0.091(8) 0.133(11) 0.068(7) -0.028(7) 0.005(6) 0.028(7)
CN4 0.085(9) 0.205(17) 0.108(11) -0.068(11) -0.025(8) 0.088(10)
CN5 0.085(8) 0.079(8) 0.145(11) -0.048(8) 0.059(8) -0.026(6)
CN6 0.107(11) 0.120(10) 0.121(11) -0.076(9) 0.053(9) -0.015(8)
Li 0.093(12) 0.086(11) 0.101(13) -0.064(10) 0.062(11) -0.034(9)

loop_
_atom_type_symbol
_atom_type_description
_atom_type_scat_dispersion_real
_atom_type_scat_dispersion_imag
_atom_type_scat_source
C C 0.0033 0.0016 'International Tables Vol C Tables 4.2.6.8 and 6.1.1.4'
H H 0.0000 0.0000 'International Tables Vol C Tables 4.2.6.8 and 6.1.1.4'
Li Li -0.0003 0.0001 'International Tables Vol C Tables 4.2.6.8 and 6.1.1.4'
N N 0.0061 0.0033 'International Tables Vol C Tables 4.2.6.8 and 6.1.1.4'
O O 0.0106 0.0060 'International Tables Vol C Tables 4.2.6.8 and 6.1.1.4'
Si Si 0.0817 0.0704 'International Tables Vol C Tables 4.2.6.8 and 6.1.1.4'
Ga Ga 0.2307 1.6083 'International Tables Vol C Tables 4.2.6.8 and 6.1.1.4'

loop_
_geom_angle_atom_site_label_1
_geom_angle_atom_site_label_2
_geom_angle_atom_site_label_3
_geom_angle
_geom_angle_site_symmetry_1
_geom_angle_site_symmetry_3
_geom_angle_publ_flag
O3 Ga1 O1 89.2(2) . . ?
O3 Ga1 C2 102.3(2) . . ?
O1 Ga1 C2 114.3(2) . . ?
O3 Ga1 C1 118.7(3) . . ?
O1 Ga1 C1 103.0(3) . . ?
C2 Ga1 C1 124.3(3) . . ?
Si11 C1 Si12 113.6(4) . . ?
Si11 C1 Ga1 118.0(4) . . ?
Si12 C1 Ga1 112.9(3) . . ?
Si11 C1 H1 103.3 . . ?
Si12 C1 H1 103.3 . . ?
Ga1 C1 H1 103.3 . . ?
C112 Si11 C1 107.7(5) . . ?
C112 Si11 C113 112.7(6) . . ?
C1 Si11 C113 112.0(4) . . ?
C112 Si11 C111 107.6(6) . . ?
C1 Si11 C111 114.3(4) . . ?
C113 Si11 C111 102.6(5) . . ?
Si11 C111 H11A 109.5 . . ?
Si11 C111 H11B 109.5 . . ?
H11A C111 H11B 109.5 . . ?
Si11 C111 H11C 109.5 . . ?
H11A C111 H11C 109.5 . . ?
H11B C111 H11C 109.5 . . ?
Si11 C112 H11D 109.5 . . ?
Si11 C112 H11E 109.5 . . ?
H11D C112 H11E 109.5 . . ?
Si11 C112 H11F 109.5 . . ?
H11D C112 H11F 109.5 . . ?
H11E C112 H11F 109.5 . . ?
Si11 C113 H11G 109.5 . . ?
Si11 C113 H11H 109.5 . . ?
H11G C113 H11H 109.5 . . ?
Si11 C113 H11I 109.5 . . ?
H11G C113 H11I 109.5 . . ?
H11H C113 H11I 109.5 . . ?
C121 Si12 C122 103.9(6) . . ?
C121 Si12 C1 112.6(5) . . ?
C122 Si12 C1 113.4(5) . . ?
C121 Si12 C123 104.1(5) . . ?
C122 Si12 C123 113.5(7) . . ?
C1 Si12 C123 108.9(5) . . ?
Si12 C121 H12A 109.5 . . ?
Si12 C121 H12B 109.5 . . ?
H12A C121 H12B 109.5 . . ?
Si12 C121 H12C 109.5 . . ?
H12A C121 H12C 109.5 . . ?
H12B C121 H12C 109.5 . . ?
Si12 C122 H12D 109.5 . . ?
Si12 C122 H12E 109.5 . . ?
H12D C122 H12E 109.5 . . ?
Si12 C122 H12F 109.5 . . ?
H12D C122 H12F 109.5 . . ?
H12E C122 H12F 109.5 . . ?
Si12 C123 H12G 109.5 . . ?
Si12 C123 H12H 109.5 . . ?
H12G C123 H12H 109.5 . . ?
Si12 C123 H12I 109.5 . . ?
H12G C123 H12I 109.5 . . ?
H12H C123 H12I 109.5 . . ?
Si21 C2 Si22 114.1(3) . . ?
Si21 C2 Ga1 117.3(4) . . ?
Si22 C2 Ga1 113.9(3) . . ?
Si21 C2 H2 103.0 . . ?
Si22 C2 H2 103.0 . . ?
Ga1 C2 H2 103.0 . . ?
C211 Si21 C2 112.4(4) . . ?
C211 Si21 C212 108.1(4) . . ?
C2 Si21 C212 111.6(4) . . ?
C211 Si21 C213 108.0(4) . . ?
C2 Si21 C213 113.0(3) . . ?
C212 Si21 C213 103.2(4) . . ?
Si21 C211 H21A 109.5 . . ?
Si21 C211 H21B 109.5 . . ?
H21A C211 H21B 109.5 . . ?
Si21 C211 H21C 109.5 . . ?
H21A C211 H21C 109.5 . . ?
H21B C211 H21C 109.5 . . ?
Si21 C212 H21D 109.5 . . ?
Si21 C212 H21E 109.5 . . ?
H21D C212 H21E 109.5 . . ?
Si21 C212 H21F 109.5 . . ?
H21D C212 H21F 109.5 . . ?
H21E C212 H21F 109.5 . . ?
Si21 C213 H21G 109.5 . . ?
Si21 C213 H21H 109.5 . . ?
H21G C213 H21H 109.5 . . ?
Si21 C213 H21I 109.5 . . ?
H21G C213 H21I 109.5 . . ?
H21H C213 H21I 109.5 . . ?
C221 Si22 C222 106.1(4) . . ?
C221 Si22 C223 108.5(4) . . ?
C222 Si22 C223 106.1(4) . . ?
C221 Si22 C2 111.2(4) . . ?
C222 Si22 C2 113.2(3) . . ?
C223 Si22 C2 111.4(4) . . ?
Si22 C221 H22A 109.5 . . ?
Si22 C221 H22B 109.5 . . ?
H22A C221 H22B 109.5 . . ?
Si22 C221 H22C 109.5 . . ?
H22A C221 H22C 109.5 . . ?
H22B C221 H22C 109.5 . . ?
Si22 C222 H22D 109.5 . . ?
Si22 C222 H22E 109.5 . . ?
H22D C222 H22E 109.5 . . ?
Si22 C222 H22F 109.5 . . ?
H22D C222 H22F 109.5 . . ?
H22E C222 H22F 109.5 . . ?
Si22 C223 H22G 109.5 . . ?
Si22 C223 H22H 109.5 . . ?
H22G C223 H22H 109.5 . . ?
Si22 C223 H22I 109.5 . . ?
H22G C223 H22I 109.5 . . ?
H22H C223 H22I 109.5 . . ?
O3 Ga2 O2 90.2(2) . . ?
O3 Ga2 C3 116.8(2) . . ?
O2 Ga2 C3 101.8(2) . . ?
O3 Ga2 C4 102.7(2) . . ?
O2 Ga2 C4 112.8(2) . . ?
C3 Ga2 C4 126.7(3) . . ?
Si3A C3 Si31 118.3(5) . . ?
Si3A C3 Si32 18.8(2) . . ?
Si31 C3 Si32 105.9(4) . . ?
Si3A C3 Ga2 117.1(4) . . ?
Si31 C3 Ga2 115.8(3) . . ?
Si32 C3 Ga2 117.0(4) . . ?
Si3A C3 H3 88.2 . . ?
Si31 C3 H3 105.7 . . ?
Si32 C3 H3 105.7 . . ?
Ga2 C3 H3 105.7 . . ?
C31B Si31 C31A 106.7(10) . . ?
C31B Si31 C312 16.1(8) . . ?
C31A Si31 C312 122.0(12) . . ?
C31B Si31 C313 114.1(12) . . ?
C31A Si31 C313 87.2(15) . . ?
C312 Si31 C313 107.5(11) . . ?
C31B Si31 C311 88.5(11) . . ?
C31A Si31 C311 22.3(12) . . ?
C312 Si31 C311 104.6(10) . . ?
C313 Si31 C311 106.5(12) . . ?
C31B Si31 C3 117.3(10) . . ?
C31A Si31 C3 111.2(9) . . ?
C312 Si31 C3 111.2(10) . . ?
C313 Si31 C3 115.8(10) . . ?
C311 Si31 C3 110.6(7) . . ?
C31B Si31 C31C 104.6(10) . . ?
C31A Si31 C31C 105.8(9) . . ?
C312 Si31 C31C 94.4(12) . . ?
C313 Si31 C31C 18.9(14) . . ?
C311 Si31 C31C 124.0(13) . . ?
C3 Si31 C31C 110.4(8) . . ?
Si31 C311 H31A 109.5 . . ?
Si31 C311 H31B 109.5 . . ?
H31A C311 H31B 109.5 . . ?
Si31 C311 H31C 109.5 . . ?
H31A C311 H31C 109.5 . . ?
H31B C311 H31C 109.5 . . ?
Si31 C312 H31D 109.5 . . ?
Si31 C312 H31E 109.5 . . ?
H31D C312 H31E 109.5 . . ?
Si31 C312 H31F 109.5 . . ?
H31D C312 H31F 109.5 . . ?
H31E C312 H31F 109.5 . . ?
Si31 C313 H31G 109.5 . . ?
Si31 C313 H31H 109.5 . . ?
H31G C313 H31H 109.5 . . ?
Si31 C313 H31I 109.5 . . ?
H31G C313 H31I 109.5 . . ?
H31H C313 H31I 109.5 . . ?
Si31 C31A H31J 109.5 . . ?
Si31 C31A H31K 109.5 . . ?
H31J C31A H31K 109.5 . . ?
Si31 C31A H31L 109.5 . . ?
H31J C31A H31L 109.5 . . ?
H31K C31A H31L 109.5 . . ?
Si31 C31B H31M 109.5 . . ?
Si31 C31B H31N 109.5 . . ?
H31M C31B H31N 109.5 . . ?
Si31 C31B H31O 109.5 . . ?
H31M C31B H31O 109.5 . . ?
H31N C31B H31O 109.5 . . ?
Si31 C31C H31P 109.5 . . ?
Si31 C31C H31Q 109.5 . . ?
H31P C31C H31Q 109.5 . . ?
Si31 C31C H31R 109.5 . . ?
H31P C31C H31R 109.5 . . ?
H31Q C31C H31R 109.5 . . ?
C321 Si32 C323 107.5(11) . . ?
C321 Si32 C322 104.6(11) . . ?
C323 Si32 C322 106.0(10) . . ?
C321 Si32 C3 113.5(8) . . ?
C323 Si32 C3 115.3(7) . . ?
C322 Si32 C3 109.2(7) . . ?
Si32 C321 H32A 109.5 . . ?
Si32 C321 H32B 109.5 . . ?
H32A C321 H32B 109.5 . . ?
Si32 C321 H32C 109.5 . . ?
H32A C321 H32C 109.5 . . ?
H32B C321 H32C 109.5 . . ?
Si32 C322 H32D 109.5 . . ?
Si32 C322 H32E 109.5 . . ?
H32D C322 H32E 109.5 . . ?
Si32 C322 H32F 109.5 . . ?
H32D C322 H32F 109.5 . . ?
H32E C322 H32F 109.5 . . ?
Si32 C323 H32G 109.5 . . ?
Si32 C323 H32H 109.5 . . ?
H32G C323 H32H 109.5 . . ?
Si32 C323 H32I 109.5 . . ?
H32G C323 H32I 109.5 . . ?
H32H C323 H32I 109.5 . . ?
C3 Si3A C3A2 115.1(7) . . ?
C3 Si3A C3A1 113.4(9) . . ?
C3A2 Si3A C3A1 106.0(10) . . ?
C3 Si3A C3A3 108.2(6) . . ?
C3A2 Si3A C3A3 107.0(9) . . ?
C3A1 Si3A C3A3 106.8(10) . . ?
Si3A C3A1 H3A1 109.5 . . ?
Si3A C3A1 H3A2 109.5 . . ?
H3A1 C3A1 H3A2 109.5 . . ?
Si3A C3A1 H3A3 109.5 . . ?
H3A1 C3A1 H3A3 109.5 . . ?
H3A2 C3A1 H3A3 109.5 . . ?
Si3A C3A2 H3A4 109.5 . . ?
Si3A C3A2 H3A5 109.5 . . ?
H3A4 C3A2 H3A5 109.5 . . ?
Si3A C3A2 H3A6 109.5 . . ?
H3A4 C3A2 H3A6 109.5 . . ?
H3A5 C3A2 H3A6 109.5 . . ?
Si3A C3A3 H3A7 109.5 . . ?
Si3A C3A3 H3A8 109.5 . . ?
H3A7 C3A3 H3A8 109.5 . . ?
Si3A C3A3 H3A9 109.5 . . ?
H3A7 C3A3 H3A9 109.5 . . ?
H3A8 C3A3 H3A9 109.5 . . ?
Si41 C4 Si42 114.0(3) . . ?
Si41 C4 Ga2 115.2(3) . . ?
Si42 C4 Ga2 115.7(3) . . ?
Si41 C4 H4 103.2 . . ?
Si42 C4 H4 103.2 . . ?
Ga2 C4 H4 103.2 . . ?
C4 Si41 C413 111.2(4) . . ?
C4 Si41 C411 110.7(3) . . ?
C413 Si41 C411 107.0(4) . . ?
C4 Si41 C412 114.7(4) . . ?
C413 Si41 C412 109.6(6) . . ?
C411 Si41 C412 103.1(5) . . ?
Si41 C411 H41A 109.5 . . ?
Si41 C411 H41B 109.5 . . ?
H41A C411 H41B 109.5 . . ?
Si41 C411 H41C 109.5 . . ?
H41A C411 H41C 109.5 . . ?
H41B C411 H41C 109.5 . . ?
Si41 C412 H41D 109.5 . . ?
Si41 C412 H41E 109.5 . . ?
H41D C412 H41E 109.5 . . ?
Si41 C412 H41F 109.5 . . ?
H41D C412 H41F 109.5 . . ?
H41E C412 H41F 109.5 . . ?
Si41 C413 H41G 109.5 . . ?
Si41 C413 H41H 109.5 . . ?
H41G C413 H41H 109.5 . . ?
Si41 C413 H41I 109.5 . . ?
H41G C413 H41I 109.5 . . ?
H41H C413 H41I 109.5 . . ?
C422 Si42 C42C 82.9(14) . . ?
C422 Si42 C421 110.2(9) . . ?
C42C Si42 C421 113.4(14) . . ?
C422 Si42 C42A 115.9(11) . . ?
C42C Si42 C42A 108.6(11) . . ?
C421 Si42 C42A 7.3(17) . . ?
C422 Si42 C4 116.5(6) . . ?
C42C Si42 C4 116.5(8) . . ?
C421 Si42 C4 113.7(7) . . ?
C42A Si42 C4 113.0(8) . . ?
C422 Si42 C42B 23.8(11) . . ?
C42C Si42 C42B 106.6(11) . . ?
C421 Si42 C42B 98.2(14) . . ?
C42A Si42 C42B 105.2(9) . . ?
C4 Si42 C42B 106.0(9) . . ?
C422 Si42 C423 105.1(7) . . ?
C42C Si42 C423 22.4(13) . . ?
C421 Si42 C423 101.9(10) . . ?
C42A Si42 C423 95.6(11) . . ?
C4 Si42 C423 108.0(6) . . ?
C42B Si42 C423 128.6(11) . . ?
Si42 C421 H42A 109.5 . . ?
Si42 C421 H42B 109.5 . . ?
H42A C421 H42B 109.5 . . ?
Si42 C421 H42C 109.5 . . ?
H42A C421 H42C 109.5 . . ?
H42B C421 H42C 109.5 . . ?
Si42 C422 H42D 109.5 . . ?
Si42 C422 H42E 109.5 . . ?
H42D C422 H42E 109.5 . . ?
Si42 C422 H42F 109.5 . . ?
H42D C422 H42F 109.5 . . ?
H42E C422 H42F 109.5 . . ?
Si42 C423 H42G 109.5 . . ?
Si42 C423 H42H 109.5 . . ?
H42G C423 H42H 109.5 . . ?
Si42 C423 H42I 109.5 . . ?
H42G C423 H42I 109.5 . . ?
H42H C423 H42I 109.5 . . ?
Si42 C42A H42J 109.5 . . ?
Si42 C42A H42K 109.5 . . ?
H42J C42A H42K 109.5 . . ?
Si42 C42A H42L 109.5 . . ?
H42J C42A H42L 109.5 . . ?
H42K C42A H42L 109.5 . . ?
Si42 C42B H42M 109.5 . . ?
Si42 C42B H42N 109.5 . . ?
H42M C42B H42N 109.5 . . ?
Si42 C42B H42O 109.5 . . ?
H42M C42B H42O 109.5 . . ?
H42N C42B H42O 109.5 . . ?
Si42 C42C H42P 109.5 . . ?
Si42 C42C H42Q 109.5 . . ?
H42P C42C H42Q 109.5 . . ?
Si42 C42C H42R 109.5 . . ?
H42P C42C H42R 109.5 . . ?
H42Q C42C H42R 109.5 . . ?
O2 O1 Li 66.2(6) . . ?
O2 O1 Ga1 107.3(3) . . ?
Li O1 Ga1 148.7(8) . . ?
O1 O2 Li 66.1(6) . . ?
O1 O2 Ga2 104.5(3) . . ?
Li O2 Ga2 148.7(8) . . ?
Ga2 O3 Ga1 114.2(2) . . ?
Ga2 O3 H03 106.9 . . ?
Ga1 O3 H03 113.6 . . ?
CN5 N1 CN3 105.4(9) . . ?
CN5 N1 CN1 106.4(10) . . ?
CN3 N1 CN1 107.8(9) . . ?
CN5 N1 Li 108.0(8) . . ?
CN3 N1 Li 114.8(8) . . ?
CN1 N1 Li 113.7(9) . . ?
CN6 N2 CN4 109.2(13) . . ?
CN6 N2 CN2 104.0(11) . . ?
CN4 N2 CN2 108.0(13) . . ?
CN2 CN1 N1 114.1(10) . . ?
CN2 CN1 HN1A 108.7 . . ?
N1 CN1 HN1A 108.7 . . ?
CN2 CN1 HN1B 108.7 . . ?
N1 CN1 HN1B 108.7 . . ?
HN1A CN1 HN1B 107.6 . . ?
CN1 CN2 N2 110.7(9) . . ?
CN1 CN2 HN2A 109.5 . . ?
N2 CN2 HN2A 109.5 . . ?
CN1 CN2 HN2B 109.5 . . ?
N2 CN2 HN2B 109.5 . . ?
HN2A CN2 HN2B 108.1 . . ?
N1 CN3 CN4 109.2(9) . . ?
N1 CN3 HN3A 109.8 . . ?
CN4 CN3 HN3A 109.8 . . ?
N1 CN3 HN3B 109.8 . . ?
CN4 CN3 HN3B 109.8 . . ?
HN3A CN3 HN3B 108.3 . . ?
N2 CN4 CN3 114.5(10) . . ?
N2 CN4 HN4A 108.6 . . ?
CN3 CN4 HN4A 108.6 . . ?
N2 CN4 HN4B 108.6 . . ?
CN3 CN4 HN4B 108.6 . . ?
HN4A CN4 HN4B 107.6 . . ?
N1 CN5 CN6 108.4(10) . . ?
N1 CN5 HN5A 110.0 . . ?
CN6 CN5 HN5A 110.0 . . ?
N1 CN5 HN5B 110.0 . . ?
CN6 CN5 HN5B 110.0 . . ?
HN5A CN5 HN5B 108.4 . . ?
N2 CN6 CN5 114.6(10) . . ?
N2 CN6 HN6A 108.6 . . ?
CN5 CN6 HN6A 108.6 . . ?
N2 CN6 HN6B 108.6 . . ?
CN5 CN6 HN6B 108.6 . . ?
HN6A CN6 HN6B 107.6 . . ?
O1 Li O2 47.7(4) . . ?
O1 Li N1 153.1(11) . . ?
O2 Li N1 158.6(10) . . ?

loop_
_geom_bond_atom_site_label_1
_geom_bond_atom_site_label_2
_geom_bond_distance
_geom_bond_site_symmetry_2
_geom_bond_publ_flag
Ga1 O3 1.932(4) . ?
Ga1 O1 1.941(5) . ?
Ga1 C2 1.990(6) . ?
Ga1 C1 1.992(7) . ?
C1 Si11 1.865(7) . ?
C1 Si12 1.868(7) . ?
C1 H1 1.0000 . ?
Si11 C112 1.845(12) . ?
Si11 C113 1.891(11) . ?
Si11 C111 1.904(10) . ?
C111 H11A 0.9800 . ?
C111 H11B 0.9800 . ?
C111 H11C 0.9800 . ?
C112 H11D 0.9800 . ?
C112 H11E 0.9800 . ?
C112 H11F 0.9800 . ?
C113 H11G 0.9800 . ?
C113 H11H 0.9800 . ?
C113 H11I 0.9800 . ?
Si12 C121 1.837(10) . ?
Si12 C122 1.862(12) . ?
Si12 C123 1.938(13) . ?
C121 H12A 0.9800 . ?
C121 H12B 0.9800 . ?
C121 H12C 0.9800 . ?
C122 H12D 0.9800 . ?
C122 H12E 0.9800 . ?
C122 H12F 0.9800 . ?
C123 H12G 0.9800 . ?
C123 H12H 0.9800 . ?
C123 H12I 0.9800 . ?
C2 Si21 1.858(6) . ?
C2 Si22 1.891(6) . ?
C2 H2 1.0000 . ?
Si21 C211 1.849(8) . ?
Si21 C212 1.883(7) . ?
Si21 C213 1.887(7) . ?
C211 H21A 0.9800 . ?
C211 H21B 0.9800 . ?
C211 H21C 0.9800 . ?
C212 H21D 0.9800 . ?
C212 H21E 0.9800 . ?
C212 H21F 0.9800 . ?
C213 H21G 0.9800 . ?
C213 H21H 0.9800 . ?
C213 H21I 0.9800 . ?
Si22 C221 1.870(9) . ?
Si22 C222 1.878(8) . ?
Si22 C223 1.878(8) . ?
C221 H22A 0.9800 . ?
C221 H22B 0.9800 . ?
C221 H22C 0.9800 . ?
C222 H22D 0.9800 . ?
C222 H22E 0.9800 . ?
C222 H22F 0.9800 . ?
C223 H22G 0.9800 . ?
C223 H22H 0.9800 . ?
C223 H22I 0.9800 . ?
Ga2 O3 1.927(4) . ?
Ga2 O2 1.956(5) . ?
Ga2 C3 1.980(7) . ?
Ga2 C4 2.017(6) . ?
C3 Si3A 1.820(8) . ?
C3 Si31 1.873(6) . ?
C3 Si32 1.970(9) . ?
C3 H3 1.0000 . ?
Si31 C31B 1.835(12) . ?
Si31 C31A 1.852(12) . ?
Si31 C312 1.855(12) . ?
Si31 C313 1.868(14) . ?
Si31 C311 1.868(13) . ?
Si31 C31C 1.912(12) . ?
C311 H31A 0.9600 . ?
C311 H31B 0.9600 . ?
C311 H31C 0.9600 . ?
C312 H31D 0.9600 . ?
C312 H31E 0.9600 . ?
C312 H31F 0.9600 . ?
C313 H31G 0.9600 . ?
C313 H31H 0.9600 . ?
C313 H31I 0.9600 . ?
C31A H31J 0.9600 . ?
C31A H31K 0.9600 . ?
C31A H31L 0.9600 . ?
C31B H31M 0.9600 . ?
C31B H31N 0.9600 . ?
C31B H31O 0.9600 . ?
C31C H31P 0.9600 . ?
C31C H31Q 0.9600 . ?
C31C H31R 0.9600 . ?
Si32 C321 1.846(12) . ?
Si32 C323 1.868(13) . ?
Si32 C322 1.873(12) . ?
C321 H32A 0.9600 . ?
C321 H32B 0.9600 . ?
C321 H32C 0.9600 . ?
C322 H32D 0.9600 . ?
C322 H32E 0.9600 . ?
C322 H32F 0.9600 . ?
C323 H32G 0.9600 . ?
C323 H32H 0.9600 . ?
C323 H32I 0.9600 . ?
Si3A C3A2 1.825(12) . ?
Si3A C3A1 1.878(11) . ?
Si3A C3A3 1.905(12) . ?
C3A1 H3A1 0.9600 . ?
C3A1 H3A2 0.9600 . ?
C3A1 H3A3 0.9600 . ?
C3A2 H3A4 0.9600 . ?
C3A2 H3A5 0.9600 . ?
C3A2 H3A6 0.9600 . ?
C3A3 H3A7 0.9600 . ?
C3A3 H3A8 0.9600 . ?
C3A3 H3A9 0.9600 . ?
C4 Si41 1.829(6) . ?
C4 Si42 1.885(6) . ?
C4 H4 1.0000 . ?
Si41 C413 1.857(8) . ?
Si41 C411 1.865(7) . ?
Si41 C412 1.882(9) . ?
C411 H41A 0.9800 . ?
C411 H41B 0.9800 . ?
C411 H41C 0.9800 . ?
C412 H41D 0.9800 . ?
C412 H41E 0.9800 . ?
C412 H41F 0.9800 . ?
C413 H41G 0.9800 . ?
C413 H41H 0.9800 . ?
C413 H41I 0.9800 . ?
Si42 C422 1.829(11) . ?
Si42 C42C 1.850(13) . ?
Si42 C421 1.857(11) . ?
Si42 C42A 1.858(11) . ?
Si42 C42B 1.892(14) . ?
Si42 C423 1.956(11) . ?
C421 H42A 0.9600 . ?
C421 H42B 0.9600 . ?
C421 H42C 0.9600 . ?
C422 H42D 0.9600 . ?
C422 H42E 0.9600 . ?
C422 H42F 0.9600 . ?
C423 H42G 0.9600 . ?
C423 H42H 0.9600 . ?
C423 H42I 0.9600 . ?
C42A H42J 0.9600 . ?
C42A H42K 0.9600 . ?
C42A H42L 0.9600 . ?
C42B H42M 0.9600 . ?
C42B H42N 0.9600 . ?
C42B H42O 0.9600 . ?
C42C H42P 0.9600 . ?
C42C H42Q 0.9600 . ?
C42C H42R 0.9600 . ?
O1 O2 1.481(7) . ?
O1 Li 1.829(15) . ?
O2 Li 1.830(15) . ?
O3 H03 0.8162 . ?
N1 CN5 1.448(12) . ?
N1 CN3 1.485(13) . ?
N1 CN1 1.486(13) . ?
N1 Li 2.140(15) . ?
N2 CN6 1.382(16) . ?
N2 CN4 1.392(14) . ?
N2 CN2 1.488(16) . ?
CN1 CN2 1.461(17) . ?
CN1 HN1A 0.9900 . ?
CN1 HN1B 0.9900 . ?
CN2 HN2A 0.9900 . ?
CN2 HN2B 0.9900 . ?
CN3 CN4 1.524(17) . ?
CN3 HN3A 0.9900 . ?
CN3 HN3B 0.9900 . ?
CN4 HN4A 0.9900 . ?
CN4 HN4B 0.9900 . ?
CN5 CN6 1.556(15) . ?
CN5 HN5A 0.9900 . ?
CN5 HN5B 0.9900 . ?
CN6 HN6A 0.9900 . ?
CN6 HN6B 0.9900 . ?

loop_
_geom_torsion_atom_site_label_1
_geom_torsion_atom_site_label_2
_geom_torsion_atom_site_label_3
_geom_torsion_atom_site_label_4
_geom_torsion
_geom_torsion_site_symmetry_1
_geom_torsion_site_symmetry_2
_geom_torsion_site_symmetry_3
_geom_torsion_site_symmetry_4
_geom_torsion_publ_flag
O3 Ga1 C1 Si11 25.8(5) . . . . ?
O1 Ga1 C1 Si11 122.1(4) . . . . ?
C2 Ga1 C1 Si11 -106.0(4) . . . . ?
O3 Ga1 C1 Si12 -110.1(4) . . . . ?
O1 Ga1 C1 Si12 -13.8(4) . . . . ?
C2 Ga1 C1 Si12 118.1(4) . . . . ?
Si12 C1 Si11 C112 -77.4(6) . . . . ?
Ga1 C1 Si11 C112 147.0(6) . . . . ?
Si12 C1 Si11 C113 47.0(6) . . . . ?
Ga1 C1 Si11 C113 -88.5(5) . . . . ?
Si12 C1 Si11 C111 163.2(4) . . . . ?
Ga1 C1 Si11 C111 27.6(6) . . . . ?
Si11 C1 Si12 C121 45.6(6) . . . . ?
Ga1 C1 Si12 C121 -176.5(5) . . . . ?
Si11 C1 Si12 C122 -72.0(7) . . . . ?
Ga1 C1 Si12 C122 65.8(7) . . . . ?
Si11 C1 Si12 C123 160.6(5) . . . . ?
Ga1 C1 Si12 C123 -61.6(6) . . . . ?
O3 Ga1 C2 Si21 138.0(3) . . . . ?
O1 Ga1 C2 Si21 43.2(5) . . . . ?
C1 Ga1 C2 Si21 -84.1(4) . . . . ?
O3 Ga1 C2 Si22 -85.0(4) . . . . ?
O1 Ga1 C2 Si22 -179.7(3) . . . . ?
C1 Ga1 C2 Si22 53.0(5) . . . . ?
Si22 C2 Si21 C211 -49.4(6) . . . . ?
Ga1 C2 Si21 C211 87.6(5) . . . . ?
Si22 C2 Si21 C212 72.3(5) . . . . ?
Ga1 C2 Si21 C212 -150.7(4) . . . . ?
Si22 C2 Si21 C213 -171.9(4) . . . . ?
Ga1 C2 Si21 C213 -35.0(5) . . . . ?
Si21 C2 Si22 C221 81.4(5) . . . . ?
Ga1 C2 Si22 C221 -57.0(5) . . . . ?
Si21 C2 Si22 C222 -38.0(5) . . . . ?
Ga1 C2 Si22 C222 -176.4(4) . . . . ?
Si21 C2 Si22 C223 -157.4(4) . . . . ?
Ga1 C2 Si22 C223 64.1(5) . . . . ?
O3 Ga2 C3 Si3A 32.4(6) . . . . ?
O2 Ga2 C3 Si3A 128.6(5) . . . . ?
C4 Ga2 C3 Si3A -100.8(5) . . . . ?
O3 Ga2 C3 Si31 -114.8(4) . . . . ?
O2 Ga2 C3 Si31 -18.5(4) . . . . ?
C4 Ga2 C3 Si31 112.1(4) . . . . ?
O3 Ga2 C3 Si32 11.2(5) . . . . ?
O2 Ga2 C3 Si32 107.5(4) . . . . ?
C4 Ga2 C3 Si32 -121.9(5) . . . . ?
Si3A C3 Si31 C31B -74.6(12) . . . . ?
Si32 C3 Si31 C31B -59.3(12) . . . . ?
Ga2 C3 Si31 C31B 72.1(11) . . . . ?
Si3A C3 Si31 C31A 162.2(11) . . . . ?
Si32 C3 Si31 C31A 177.5(11) . . . . ?
Ga2 C3 Si31 C31A -51.1(11) . . . . ?
Si3A C3 Si31 C312 -58.3(10) . . . . ?
Si32 C3 Si31 C312 -43.0(9) . . . . ?
Ga2 C3 Si31 C312 88.4(9) . . . . ?
Si3A C3 Si31 C313 64.8(16) . . . . ?
Si32 C3 Si31 C313 80.1(16) . . . . ?
Ga2 C3 Si31 C313 -148.5(15) . . . . ?
Si3A C3 Si31 C311 -173.9(15) . . . . ?
Si32 C3 Si31 C311 -158.7(15) . . . . ?
Ga2 C3 Si31 C311 -27.2(15) . . . . ?
Si3A C3 Si31 C31C 45.1(12) . . . . ?
Si32 C3 Si31 C31C 60.4(12) . . . . ?
Ga2 C3 Si31 C31C -168.2(11) . . . . ?
Si3A C3 Si32 C321 61.1(16) . . . . ?
Si31 C3 Si32 C321 -72.8(13) . . . . ?
Ga2 C3 Si32 C321 156.4(12) . . . . ?
Si3A C3 Si32 C323 -174.3(15) . . . . ?
Si31 C3 Si32 C323 51.8(9) . . . . ?
Ga2 C3 Si32 C323 -79.0(9) . . . . ?
Si3A C3 Si32 C322 -55.2(13) . . . . ?
Si31 C3 Si32 C322 170.9(9) . . . . ?
Ga2 C3 Si32 C322 40.1(10) . . . . ?
Si31 C3 Si3A C3A2 -152.1(7) . . . . ?
Si32 C3 Si3A C3A2 156.1(14) . . . . ?
Ga2 C3 Si3A C3A2 61.7(8) . . . . ?
Si31 C3 Si3A C3A1 -29.8(11) . . . . ?
Si32 C3 Si3A C3A1 -81.7(15) . . . . ?
Ga2 C3 Si3A C3A1 -176.1(10) . . . . ?
Si31 C3 Si3A C3A3 88.5(10) . . . . ?
Si32 C3 Si3A C3A3 36.6(13) . . . . ?
Ga2 C3 Si3A C3A3 -57.8(10) . . . . ?
O3 Ga2 C4 Si41 153.8(3) . . . . ?
O2 Ga2 C4 Si41 58.2(3) . . . . ?
C3 Ga2 C4 Si41 -68.0(4) . . . . ?
O3 Ga2 C4 Si42 -69.7(3) . . . . ?
O2 Ga2 C4 Si42 -165.3(3) . . . . ?
C3 Ga2 C4 Si42 68.4(4) . . . . ?
Si42 C4 Si41 C413 -74.7(5) . . . . ?
Ga2 C4 Si41 C413 62.4(5) . . . . ?
Si42 C4 Si41 C411 166.4(4) . . . . ?
Ga2 C4 Si41 C411 -56.4(4) . . . . ?
Si42 C4 Si41 C412 50.3(7) . . . . ?
Ga2 C4 Si41 C412 -172.5(5) . . . . ?
Si41 C4 Si42 C422 46.6(8) . . . . ?
Ga2 C4 Si42 C422 -90.4(7) . . . . ?
Si41 C4 Si42 C42C -48.8(15) . . . . ?
Ga2 C4 Si42 C42C 174.2(15) . . . . ?
Si41 C4 Si42 C421 176.4(11) . . . . ?
Ga2 C4 Si42 C421 39.5(12) . . . . ?
Si41 C4 Si42 C42A -175.7(10) . . . . ?
Ga2 C4 Si42 C42A 47.4(10) . . . . ?
Si41 C4 Si42 C42B 69.6(12) . . . . ?
Ga2 C4 Si42 C42B -67.3(11) . . . . ?
Si41 C4 Si42 C423 -71.3(6) . . . . ?
Ga2 C4 Si42 C423 151.8(5) . . . . ?
O3 Ga1 O1 O2 -47.2(3) . . . . ?
C2 Ga1 O1 O2 55.9(4) . . . . ?
C1 Ga1 O1 O2 -166.5(4) . . . . ?
O3 Ga1 O1 Li -119.6(12) . . . . ?
C2 Ga1 O1 Li -16.5(13) . . . . ?
C1 Ga1 O1 Li 121.1(12) . . . . ?
Ga1 O1 O2 Li -147.2(8) . . . . ?
Li O1 O2 Ga2 -148.3(8) . . . . ?
Ga1 O1 O2 Ga2 64.5(3) . . . . ?
O3 Ga2 O2 O1 -46.3(3) . . . . ?
C3 Ga2 O2 O1 -163.7(3) . . . . ?
C4 Ga2 O2 O1 57.6(4) . . . . ?
O3 Ga2 O2 Li -114.0(11) . . . . ?
C3 Ga2 O2 Li 128.6(11) . . . . ?
C4 Ga2 O2 Li -10.1(12) . . . . ?
O2 Ga2 O3 Ga1 14.0(3) . . . . ?
C3 Ga2 O3 Ga1 117.3(3) . . . . ?
C4 Ga2 O3 Ga1 -99.5(3) . . . . ?
O1 Ga1 O3 Ga2 13.1(3) . . . . ?
C2 Ga1 O3 Ga2 -101.6(3) . . . . ?
C1 Ga1 O3 Ga2 117.5(3) . . . . ?
CN5 N1 CN1 CN2 -57.1(15) . . . . ?
CN3 N1 CN1 CN2 55.6(16) . . . . ?
Li N1 CN1 CN2 -175.9(13) . . . . ?
N1 CN1 CN2 N2 -1(2) . . . . ?
CN6 N2 CN2 CN1 59.4(16) . . . . ?
CN4 N2 CN2 CN1 -56.6(18) . . . . ?
CN5 N1 CN3 CN4 60.7(16) . . . . ?
CN1 N1 CN3 CN4 -52.6(16) . . . . ?
Li N1 CN3 CN4 179.5(13) . . . . ?
CN6 N2 CN4 CN3 -53.4(19) . . . . ?
CN2 N2 CN4 CN3 59.1(19) . . . . ?
N1 CN3 CN4 N2 -4(2) . . . . ?
CN3 N1 CN5 CN6 -60.8(13) . . . . ?
CN1 N1 CN5 CN6 53.6(13) . . . . ?
Li N1 CN5 CN6 176.0(11) . . . . ?
CN4 N2 CN6 CN5 52.9(17) . . . . ?
CN2 N2 CN6 CN5 -62.3(15) . . . . ?
N1 CN5 CN6 N2 5.1(18) . . . . ?
Ga1 O1 Li O2 84.2(11) . . . . ?
O2 O1 Li N1 172(3) . . . . ?
Ga1 O1 Li N1 -104(3) . . . . ?
Ga2 O2 Li O1 78.4(11) . . . . ?
O1 O2 Li N1 -170(4) . . . . ?
Ga2 O2 Li N1 -92(4) . . . . ?
CN5 N1 Li O1 -160(3) . . . . ?
CN3 N1 Li O1 82(3) . . . . ?
CN1 N1 Li O1 -43(3) . . . . ?
CN5 N1 Li O2 3(4) . . . . ?
CN3 N1 Li O2 -114(4) . . . . ?
CN1 N1 Li O2 121(4) . . . . ?
